data_9002387
loop_
_publ_author_name
'Levy, D.'
'Barbier, J.'

_publ_section_title
;
 (Mg,Fe).85(Mg,Fe)4(Fe,Ge)3O12: A new tetragonal phase with its comparison
 with garnet
;
_journal_name_full 'American Mineralogist'
_journal_page_first 1053
_journal_page_last 1060
_journal_volume 85
_journal_year 2000
_chemical_formula_sum 'Fe3.37 Ge2.076 Mg1.766 O12 Y0.684'
_chemical_name_common 'TAPP tetragonal'
_space_group_IT_number 122
_symmetry_space_group_name_Hall 'I -4 2bw'
_symmetry_space_group_name_H-M 'I -4 2 d'
_cell_angle_alpha 90
_cell_angle_beta 90
_cell_angle_gamma 90
_cell_formula_units_Z 4
_cell_length_a 6.8290
_cell_length_b 6.8290
_cell_length_c 18.994
_cell_volume 885.790
_database_code_amcsd 0002471
_exptl_crystal_density_diffrn 4.759
_cod_original_formula_sum 'Ge2.076 Fe3.37 Y.684 Mg1.766 O12'
_cod_database_code 9002387
_amcsd_formula_title 'TAPP-tetragonal Mg1.76Fe3.37Y0.68Ge2.08O12'

loop_
_space_group_symop_operation_xyz
x,y,z
1/2+x,1/2+y,1/2+z
1/2-y,-x,3/4+z
-y,1/2-x,1/4+z
y,-x,-z
1/2+y,1/2-x,1/2-z
-x,1/2+y,1/4-z
1/2-x,+y,3/4-z
-x,-y,z
1/2-x,1/2-y,1/2+z
1/2+y,x,3/4+z
+y,1/2+x,1/4+z
-y,x,-z
1/2-y,1/2+x,1/2-z
x,1/2-y,1/4-z
1/2+x,-y,3/4-z

loop_
_atom_site_aniso_label
_atom_site_aniso_U_11
_atom_site_aniso_U_22
_atom_site_aniso_U_33
_atom_site_aniso_U_12
_atom_site_aniso_U_13
_atom_site_aniso_U_23
Ge1 0.01240 0.01240 0.01040 0.00000 0.00000 0.00000
Ge2 0.02700 0.00890 0.00930 0.00000 0.00000 -0.00020
Fe2_1 0.02700 0.00890 0.00930 0.00000 0.00000 -0.00020
Y1 0.01250 0.01250 0.01260 0.00000 0.00000 0.00000
Mg1 0.01250 0.01250 0.01260 0.00000 0.00000 0.00000
Fe2_2 0.01950 0.00990 0.00980 0.00000 0.00000 -0.00190
Mg2 0.01950 0.00990 0.00980 0.00000 0.00000 -0.00190
Fe3 0.00960 0.01040 0.01200 -0.00060 0.00000 0.00000
Mg3 0.00960 0.01040 0.01200 -0.00060 0.00000 0.00000
O1 0.01600 0.01700 0.01100 0.00000 0.00300 0.00400
O2 0.02000 0.01900 0.02100 -0.00500 -0.00800 0.00900
O3 0.03700 0.01100 0.01600 -0.00100 0.00800 -0.00100

loop_
_atom_site_label
_atom_site_fract_x
_atom_site_fract_y
_atom_site_fract_z
_atom_site_occupancy
_atom_site_U_iso_or_equiv
Ge1 0.50000 0.50000 0.00000 1.00000 0.01180
Ge2 -0.16540 0.25000 0.12500 0.53800 0.01510
Fe2_1 -0.16540 0.25000 0.12500 0.46200 0.01510
Y1 0.00000 0.00000 0.00000 0.68400 0.01250
Mg1 0.00000 0.00000 0.00000 0.21200 0.01250
Fe2_2 0.25590 0.25000 0.12500 0.73800 0.01310
Mg2 0.25590 0.25000 0.12500 0.26200 0.01310
Fe3 0.00000 0.50000 -0.02037 0.48500 0.01070
Mg3 0.00000 0.50000 -0.02037 0.51500 0.01070
O1 0.01160 0.28960 0.05550 1.00000 0.01490
O2 -0.26150 0.02460 0.09360 1.00000 0.02010
O3 0.45770 0.28630 0.04800 1.00000 0.02200

loop_
_cod_changelog_entry_id
_cod_changelog_entry_author
_cod_changelog_entry_date
_cod_changelog_entry_text
1
;cod-tools version 3.10.1
Id: cif_fix_AMCSD_atom_labels 10224 2024-08-07 11:09:31Z saulius
;
2024-08-07T19:38:47+03:00
;Changed the following '_atom_site_label' values:
the first duplicated label 'Fe2'  converted to 'Fe2_1'
duplicated label 'Fe2' at index 5 converted to 'Fe2_2'
;

loop_
_cod_related_entry_id
_cod_related_entry_database
_cod_related_entry_code
1 AMCSD 0002471
